data_2237240
loop_
_publ_author_name
'Bisenieks, Imants'
'Mishnev, Anatoly'
'Bruvere, Imanta'
'Vigante, Brigita'

_publ_section_title
;
 3-{3,5-Bis[(2-butoxyethoxy)carbonyl]-2,6-dimethyl-1,4-dihydropyridin-4-yl}-1-[(3,4,5-trimethoxybenzoyl)methyl]pyridinium
 bromide
;
_journal_coeditor_code VM2184
_journal_issue 1
_journal_name_full 'Acta Crystallographica Section E'
_journal_page_first o58
_journal_page_last o59
_journal_paper_doi 10.1107/S1600536812049896
_journal_volume 69
_journal_year 2013
_chemical_formula_iupac 'C37 H51 N2 O10 +, Br -'
_chemical_formula_moiety 'C37 H51 N2 O10 +, Br -'
_chemical_formula_sum 'C37 H51 Br N2 O10'
_chemical_formula_weight 763.71
_chemical_name_systematic
;
3-{3,5-Bis[(2-butoxyethoxy)carbonyl]-2,6-dimethyl-1,4-dihydropyridin-4-yl}-
1-[(3,4,5-trimethoxybenzoyl)methyl]pyridinium bromide
;
_space_group_IT_number 2
_symmetry_cell_setting triclinic
_symmetry_space_group_name_Hall '-P 1'
_symmetry_space_group_name_H-M 'P -1'
_atom_sites_solution_hydrogens geom
_atom_sites_solution_primary direct
_atom_sites_solution_secondary difmap
_audit_creation_method SHELXL-97
_cell_angle_alpha 93.0570(10)
_cell_angle_beta 91.6580(10)
_cell_angle_gamma 108.0240(10)
_cell_formula_units_Z 2
_cell_length_a 8.9501(2)
_cell_length_b 12.4741(3)
_cell_length_c 17.6994(5)
_cell_measurement_reflns_used 20441
_cell_measurement_temperature 190(2)
_cell_measurement_theta_max 27.878
_cell_measurement_theta_min 0.998
_cell_volume 1874.25(8)
_computing_cell_refinement 'SCALEPACK (Otwinowski & Minor, 1997)'
_computing_data_collection 'COLLECT (Hooft, 1998)'
_computing_data_reduction 'DENZO and SCALEPACK (Otwinowski & Minor, 1997)'
_computing_molecular_graphics 'ORTEP-3 (Farrugia, 2012)'
_computing_publication_material 'SHELXL97 (Sheldrick, 2008)'
_computing_structure_refinement 'SHELXL97 (Sheldrick, 2008)'
_computing_structure_solution 'SHELXS97 (Sheldrick, 2008)'
_diffrn_ambient_temperature 190(2)
_diffrn_measured_fraction_theta_full 0.990
_diffrn_measured_fraction_theta_max 0.990
_diffrn_measurement_device_type 'Nonius KappaCCD'
_diffrn_measurement_method CCD
_diffrn_radiation_monochromator graphite
_diffrn_radiation_source 'fine-focus sealed tube'
_diffrn_radiation_type MoK\a
_diffrn_radiation_wavelength 0.71073
_diffrn_reflns_av_R_equivalents 0.0346
_diffrn_reflns_av_sigmaI/netI 0.0686
_diffrn_reflns_limit_h_max 11
_diffrn_reflns_limit_h_min -11
_diffrn_reflns_limit_k_max 16
_diffrn_reflns_limit_k_min -16
_diffrn_reflns_limit_l_max 23
_diffrn_reflns_limit_l_min -23
_diffrn_reflns_number 13618
_diffrn_reflns_theta_full 27.84
_diffrn_reflns_theta_max 27.84
_diffrn_reflns_theta_min 2.13
_exptl_absorpt_coefficient_mu 1.155
_exptl_absorpt_correction_type none
_exptl_crystal_colour colourless
_exptl_crystal_density_diffrn 1.353
_exptl_crystal_density_method 'not measured'
_exptl_crystal_description block
_exptl_crystal_F_000 804
_exptl_crystal_size_max 0.32
_exptl_crystal_size_mid 0.18
_exptl_crystal_size_min 0.16
_refine_diff_density_max 1.146
_refine_diff_density_min -0.408
_refine_ls_extinction_method none
_refine_ls_goodness_of_fit_ref 1.031
_refine_ls_hydrogen_treatment constr
_refine_ls_matrix_type full
_refine_ls_number_parameters 469
_refine_ls_number_reflns 8822
_refine_ls_number_restraints 4
_refine_ls_restrained_S_all 1.032
_refine_ls_R_factor_all 0.0855
_refine_ls_R_factor_gt 0.0556
_refine_ls_shift/su_max 0.001
_refine_ls_shift/su_mean 0.000
_refine_ls_structure_factor_coef Fsqd
_refine_ls_weighting_details 'calc w=1/[\s^2^(Fo^2^)+(0.0400P)^2^+2.0000P] where P=(Fo^2^+2Fc^2^)/3'
_refine_ls_weighting_scheme calc
_refine_ls_wR_factor_gt 0.1138
_refine_ls_wR_factor_ref 0.1270
_reflns_number_gt 6509
_reflns_number_total 8822
_reflns_threshold_expression I>2sigma(I)
_cod_data_source_file vm2184.cif
_cod_data_source_block I
_cod_database_code 2237240
_cod_database_fobs_code 2237240

loop_
_symmetry_equiv_pos_as_xyz
'x, y, z'
'-x, -y, -z'

loop_
_atom_site_type_symbol
_atom_site_label
_atom_site_fract_x
_atom_site_fract_y
_atom_site_fract_z
_atom_site_U_iso_or_equiv
_atom_site_adp_type
_atom_site_calc_flag
_atom_site_refinement_flags
_atom_site_occupancy
_atom_site_symmetry_multiplicity
_atom_site_disorder_assembly
_atom_site_disorder_group
Br Br1 0.37986(4) 0.16649(2) 0.524390(18) 0.03630(11) Uani d . 1 1 . .
O O5 -0.0812(2) 0.54844(16) 0.61743(11) 0.0294(4) Uani d . 1 1 . .
O O6 -0.1497(2) 0.35179(17) 0.69842(12) 0.0354(5) Uani d . 1 1 . .
N N2 0.2738(3) 0.43048(18) 0.64368(12) 0.0233(5) Uani d . 1 1 . .
O O8 0.2588(3) 0.03534(18) 0.93630(12) 0.0410(5) Uani d . 1 1 . .
O O4 -0.1071(2) 0.62698(18) 0.50837(12) 0.0377(5) Uani d . 1 1 . .
O O10 -0.0811(3) -0.10148(19) 0.72532(13) 0.0512(6) Uani d . 1 1 . .
O O2 0.2910(3) 0.71278(18) 0.81572(11) 0.0362(5) Uani d . 1 1 A .
N N1 0.2834(3) 0.90617(19) 0.59677(14) 0.0310(5) Uani d . 1 1 . .
H H1 0.3253 0.9628 0.5704 0.037 Uiso calc R 1 1 . .
O O9 0.0265(3) -0.12535(18) 0.86279(13) 0.0474(6) Uani d . 1 1 . .
O O1 0.4524(3) 0.8906(2) 0.82333(13) 0.0491(6) Uani d . 1 1 . .
C C32 -0.0378(3) 0.6335(2) 0.56916(15) 0.0264(6) Uani d . 1 1 . .
O O7 0.4044(3) 0.3582(2) 0.75908(14) 0.0528(7) Uani d . 1 1 . .
C C10 0.4047(3) 0.6509(2) 0.61258(15) 0.0263(6) Uani d . 1 1 . .
H H10 0.4495 0.7258 0.6015 0.032 Uiso calc R 1 1 . .
C C13 0.2062(3) 0.5076(2) 0.66831(15) 0.0243(6) Uani d . 1 1 . .
H H13 0.1170 0.4854 0.6965 0.029 Uiso calc R 1 1 . .
C C4 0.1812(3) 0.7049(2) 0.67322(15) 0.0243(6) Uani d . 1 1 . .
H H4 0.1025 0.6725 0.7099 0.029 Uiso calc R 1 1 . .
C C5 0.0976(3) 0.7251(2) 0.60136(15) 0.0248(6) Uani d . 1 1 . .
C C14 0.2046(3) 0.3118(2) 0.66100(16) 0.0264(6) Uani d . 1 1 . .
H H14A 0.2135 0.2628 0.6181 0.032 Uiso calc R 1 1 . .
H H14B 0.0939 0.2967 0.6701 0.032 Uiso calc R 1 1 . .
C C6 0.1559(3) 0.8212(2) 0.56498(16) 0.0279(6) Uani d . 1 1 . .
C C16 0.2225(3) 0.1752(2) 0.76203(16) 0.0285(6) Uani d . 1 1 . .
C C12 0.4066(3) 0.4596(2) 0.60494(15) 0.0261(6) Uani d . 1 1 . .
H H12 0.4516 0.4050 0.5887 0.031 Uiso calc R 1 1 . .
C C11 0.4746(3) 0.5706(2) 0.58965(16) 0.0277(6) Uani d . 1 1 . .
H H11 0.5674 0.5918 0.5640 0.033 Uiso calc R 1 1 . .
C C15 0.2887(3) 0.2872(2) 0.73052(17) 0.0309(6) Uani d . 1 1 . .
C C9 0.2681(3) 0.6197(2) 0.65203(14) 0.0229(5) Uani d . 1 1 . .
C C33 -0.1872(3) 0.4421(2) 0.58642(17) 0.0312(6) Uani d . 1 1 . .
H H33A -0.1295 0.4009 0.5576 0.037 Uiso calc R 1 1 . .
H H33B -0.2663 0.4550 0.5527 0.037 Uiso calc R 1 1 . .
C C2 0.3479(3) 0.9060(2) 0.66820(16) 0.0283(6) Uani d . 1 1 . .
C C21 0.1014(3) 0.0893(2) 0.72309(17) 0.0304(6) Uani d . 1 1 . .
H H21 0.0643 0.0996 0.6753 0.036 Uiso calc R 1 1 . .
O O3 0.3297(3) 0.5876(3) 0.98920(14) 0.0642(8) Uani d D 1 1 . .
C C17 0.2812(3) 0.1598(2) 0.83288(17) 0.0310(6) Uani d . 1 1 . .
H H17 0.3636 0.2168 0.8576 0.037 Uiso calc R 1 1 . .
C C34 -0.2639(3) 0.3750(3) 0.64977(18) 0.0346(7) Uani d . 1 1 . .
H H34A -0.3208 0.4167 0.6785 0.041 Uiso calc R 1 1 . .
H H34B -0.3389 0.3045 0.6294 0.041 Uiso calc R 1 1 . .
C C7 0.0949(4) 0.8480(3) 0.49096(17) 0.0372(7) Uani d . 1 1 . .
H H7A 0.1144 0.7999 0.4509 0.056 Uiso calc R 1 1 . .
H H7B 0.1474 0.9255 0.4818 0.056 Uiso calc R 1 1 . .
H H7C -0.0162 0.8359 0.4928 0.056 Uiso calc R 1 1 . .
C C19 0.0922(4) -0.0265(2) 0.82862(17) 0.0358(7) Uani d . 1 1 . .
C C25 0.3563(4) 0.8138(3) 0.78638(17) 0.0326(6) Uani d . 1 1 . .
C C20 0.0376(4) -0.0115(2) 0.75696(17) 0.0352(7) Uani d . 1 1 . .
C C3 0.2964(3) 0.8140(2) 0.70859(15) 0.0269(6) Uani d . 1 1 . .
C C8 0.4740(4) 1.0140(2) 0.69322(19) 0.0386(7) Uani d . 1 1 . .
H H8A 0.4357 1.0542 0.7319 0.058 Uiso calc R 1 1 . .
H H8B 0.5024 1.0598 0.6508 0.058 Uiso calc R 1 1 . .
H H8C 0.5647 0.9972 0.7129 0.058 Uiso calc R 1 1 . .
C C26 0.3417(4) 0.7075(3) 0.89303(17) 0.0438(8) Uani d . 1 1 . .
H H26A 0.3135 0.7627 0.9255 0.053 Uiso calc R 1 1 A .
H H26B 0.4550 0.7240 0.8971 0.053 Uiso calc R 1 1 . .
C C18 0.2157(4) 0.0586(3) 0.86639(16) 0.0323(6) Uani d . 1 1 . .
C C24 -0.1484(4) -0.0902(3) 0.65342(19) 0.0461(8) Uani d . 1 1 . .
H H24A -0.1965 -0.0314 0.6577 0.069 Uiso calc R 1 1 . .
H H24B -0.2264 -0.1602 0.6366 0.069 Uiso calc R 1 1 . .
H H24C -0.0675 -0.0715 0.6174 0.069 Uiso calc R 1 1 . .
C C36 -0.1104(4) 0.2827(3) 0.81904(19) 0.0467(9) Uani d . 1 1 . .
H H36A -0.0652 0.3591 0.8414 0.056 Uiso calc R 1 1 . .
H H36B -0.0256 0.2582 0.7991 0.056 Uiso calc R 1 1 . .
C C22 0.3969(4) 0.1114(3) 0.9727(2) 0.0550(10) Uani d . 1 1 . .
H H22A 0.4852 0.1150 0.9423 0.083 Uiso calc R 1 1 . .
H H22B 0.4143 0.0857 1.0213 0.083 Uiso calc R 1 1 . .
H H22C 0.3849 0.1852 0.9791 0.083 Uiso calc R 1 1 . .
C C23 -0.1099(5) -0.1226(3) 0.9026(2) 0.0635(12) Uani d . 1 1 . .
H H23A -0.1531 -0.1927 0.9258 0.095 Uiso calc R 1 1 . .
H H23B -0.1872 -0.1118 0.8676 0.095 Uiso calc R 1 1 . .
H H23C -0.0808 -0.0615 0.9409 0.095 Uiso calc R 1 1 . .
C C35 -0.2229(4) 0.2823(3) 0.7565(2) 0.0519(9) Uani d . 1 1 . .
H H32A -0.2704 0.2055 0.7352 0.062 Uiso calc R 1 1 . .
H H32B -0.3060 0.3089 0.7763 0.062 Uiso calc R 1 1 . .
C C27 0.2631(5) 0.5922(3) 0.9163(2) 0.0582(10) Uani d . 1 1 A .
H H27A 0.1505 0.5784 0.9182 0.070 Uiso calc R 1 1 . .
H H27B 0.2819 0.5362 0.8810 0.070 Uiso calc R 1 1 . .
C C37 -0.1891(6) 0.2048(5) 0.8804(3) 0.0757(13) Uani d . 1 1 . .
H H37A -0.2754 0.2289 0.8989 0.091 Uiso calc R 1 1 . .
H H37B -0.2336 0.1288 0.8574 0.091 Uiso calc R 1 1 . .
C C38 -0.0868(6) 0.2013(5) 0.9449(3) 0.0794(14) Uani d . 1 1 . .
H H38A -0.1465 0.1517 0.9804 0.119 Uiso calc R 1 1 . .
H H38B -0.0429 0.2759 0.9688 0.119 Uiso calc R 1 1 . .
H H38C -0.0035 0.1741 0.9279 0.119 Uiso calc R 1 1 . .
C C28 0.2319(8) 0.5017(5) 1.0321(3) 0.0560(15) Uani d P 0.70 1 A 1
H H28A 0.1895 0.4332 0.9995 0.067 Uiso calc PR 0.70 1 A 1
H H28B 0.1442 0.5254 1.0490 0.067 Uiso calc PR 0.70 1 A 1
C C29 0.3162(9) 0.4762(6) 1.0992(3) 0.0622(18) Uani d P 0.70 1 A 1
H H29A 0.3861 0.5469 1.1224 0.075 Uiso calc PR 0.70 1 A 1
H H29B 0.3811 0.4313 1.0818 0.075 Uiso calc PR 0.70 1 A 1
C C30 0.2131(9) 0.4145(6) 1.1593(4) 0.0618(18) Uani d P 0.70 1 A 1
H H30A 0.1629 0.4647 1.1840 0.074 Uiso calc PR 0.70 1 A 1
H H30B 0.1310 0.3505 1.1353 0.074 Uiso calc PR 0.70 1 A 1
C C31 0.3027(7) 0.3732(4) 1.2181(3) 0.0540(14) Uani d P 0.70 1 A 1
H H31A 0.2320 0.3353 1.2550 0.081 Uiso calc PR 0.70 1 A 1
H H31B 0.3832 0.4363 1.2426 0.081 Uiso calc PR 0.70 1 A 1
H H31C 0.3501 0.3217 1.1942 0.081 Uiso calc PR 0.70 1 A 1
C C28B 0.300(2) 0.4835(14) 1.0220(10) 0.090 Uiso d PD 0.30 1 A 2
H H28C 0.3490 0.4347 0.9949 0.108 Uiso calc PR 0.30 1 A 2
H H28D 0.1879 0.4450 1.0234 0.108 Uiso calc PR 0.30 1 A 2
C C29B 0.376(2) 0.5201(13) 1.1025(9) 0.062(5) Uiso d PD 0.30 1 A 2
H H29C 0.4893 0.5497 1.0998 0.074 Uiso calc PR 0.30 1 A 2
H H29D 0.3390 0.5795 1.1247 0.074 Uiso calc PR 0.30 1 A 2
C C30B 0.334(2) 0.4200(13) 1.1518(9) 0.071(4) Uiso d PD 0.30 1 A 2
H H30C 0.3348 0.3528 1.1218 0.086 Uiso calc PR 0.30 1 A 2
H H30D 0.4134 0.4333 1.1927 0.086 Uiso calc PR 0.30 1 A 2
C C31B 0.177(3) 0.400(3) 1.1845(16) 0.100 Uiso d PD 0.30 1 A 2
H H31D 0.1543 0.3340 1.2134 0.150 Uiso calc PR 0.30 1 A 2
H H31E 0.0983 0.3877 1.1443 0.150 Uiso calc PR 0.30 1 A 2
H H31F 0.1777 0.4640 1.2168 0.150 Uiso calc PR 0.30 1 A 2

loop_
_atom_site_aniso_label
_atom_site_aniso_U_11
_atom_site_aniso_U_22
_atom_site_aniso_U_33
_atom_site_aniso_U_12
_atom_site_aniso_U_13
_atom_site_aniso_U_23
Br1 0.0452(2) 0.02315(15) 0.03853(18) 0.00647(12) 0.00596(13) 0.00699(11)
O5 0.0275(10) 0.0252(10) 0.0299(10) 0.0006(8) -0.0061(8) 0.0031(8)
O6 0.0267(11) 0.0348(12) 0.0421(12) 0.0041(9) 0.0009(9) 0.0138(9)
N2 0.0235(12) 0.0192(11) 0.0251(11) 0.0036(9) -0.0029(9) 0.0043(9)
O8 0.0500(14) 0.0376(12) 0.0297(11) 0.0037(10) -0.0017(10) 0.0126(9)
O4 0.0413(12) 0.0334(11) 0.0328(11) 0.0039(10) -0.0123(9) 0.0072(9)
O10 0.0711(17) 0.0278(12) 0.0394(13) -0.0068(11) -0.0079(12) 0.0053(10)
O2 0.0437(12) 0.0343(12) 0.0262(11) 0.0063(10) -0.0071(9) 0.0024(9)
N1 0.0343(13) 0.0214(12) 0.0345(13) 0.0036(10) 0.0003(11) 0.0076(10)
O9 0.0687(16) 0.0267(11) 0.0385(13) 0.0011(11) 0.0061(11) 0.0095(9)
O1 0.0562(15) 0.0393(13) 0.0401(13) 0.0007(11) -0.0164(11) -0.0043(10)
C32 0.0262(14) 0.0264(14) 0.0263(14) 0.0077(12) -0.0006(11) 0.0030(11)
O7 0.0429(14) 0.0422(14) 0.0581(15) -0.0104(11) -0.0206(12) 0.0251(11)
C10 0.0277(14) 0.0211(13) 0.0261(14) 0.0013(11) -0.0014(11) 0.0052(11)
C13 0.0237(14) 0.0246(14) 0.0236(13) 0.0061(11) -0.0013(11) 0.0036(11)
C4 0.0235(14) 0.0223(13) 0.0260(14) 0.0056(11) -0.0010(11) 0.0029(11)
C5 0.0246(14) 0.0219(13) 0.0276(14) 0.0075(11) -0.0016(11) 0.0001(11)
C14 0.0238(14) 0.0185(13) 0.0336(15) 0.0017(11) -0.0001(11) 0.0035(11)
C6 0.0304(15) 0.0246(14) 0.0299(15) 0.0102(12) -0.0010(12) 0.0027(11)
C16 0.0279(15) 0.0243(14) 0.0352(16) 0.0092(12) 0.0052(12) 0.0095(12)
C12 0.0248(14) 0.0252(14) 0.0283(14) 0.0079(11) -0.0007(11) 0.0022(11)
C11 0.0231(14) 0.0285(14) 0.0291(15) 0.0043(11) 0.0024(11) 0.0044(11)
C15 0.0285(15) 0.0290(15) 0.0346(16) 0.0073(13) 0.0007(12) 0.0083(12)
C9 0.0252(14) 0.0200(13) 0.0210(13) 0.0041(11) -0.0066(10) 0.0007(10)
C33 0.0272(15) 0.0258(14) 0.0356(16) 0.0022(12) -0.0060(12) -0.0013(12)
C2 0.0287(15) 0.0223(14) 0.0327(15) 0.0069(12) 0.0006(12) -0.0016(11)
C21 0.0352(16) 0.0246(14) 0.0303(15) 0.0069(12) 0.0029(12) 0.0056(11)
O3 0.0659(18) 0.082(2) 0.0400(14) 0.0141(16) -0.0042(12) 0.0262(14)
C17 0.0261(15) 0.0301(15) 0.0351(16) 0.0053(12) 0.0011(12) 0.0072(12)
C34 0.0265(15) 0.0303(16) 0.0421(18) 0.0024(12) -0.0052(13) 0.0029(13)
C7 0.0472(19) 0.0268(15) 0.0349(17) 0.0071(14) -0.0043(14) 0.0089(13)
C19 0.0495(19) 0.0229(14) 0.0328(16) 0.0068(14) 0.0066(14) 0.0066(12)
C25 0.0335(16) 0.0304(15) 0.0329(16) 0.0097(13) -0.0038(13) -0.0024(13)
C20 0.0442(18) 0.0212(14) 0.0363(17) 0.0048(13) 0.0032(14) 0.0005(12)
C3 0.0276(14) 0.0246(14) 0.0272(14) 0.0072(12) -0.0023(11) -0.0030(11)
C8 0.0358(17) 0.0247(15) 0.0508(19) 0.0040(13) -0.0024(14) -0.0016(14)
C26 0.054(2) 0.050(2) 0.0262(16) 0.0135(17) -0.0073(14) 0.0052(14)
C18 0.0379(17) 0.0318(16) 0.0285(15) 0.0115(13) 0.0054(12) 0.0066(12)
C24 0.053(2) 0.0328(17) 0.044(2) 0.0022(16) -0.0047(16) 0.0020(15)
C36 0.044(2) 0.060(2) 0.0438(19) 0.0244(18) 0.0135(16) 0.0187(17)
C22 0.048(2) 0.064(2) 0.043(2) 0.0007(19) -0.0078(16) 0.0201(18)
C23 0.081(3) 0.043(2) 0.049(2) -0.009(2) 0.023(2) 0.0077(17)
C35 0.040(2) 0.044(2) 0.061(2) -0.0057(16) 0.0009(17) 0.0230(17)
C27 0.069(3) 0.057(2) 0.040(2) 0.006(2) -0.0143(18) 0.0160(17)
C37 0.070(3) 0.095(4) 0.067(3) 0.025(3) 0.020(2) 0.043(3)
C38 0.095(4) 0.092(4) 0.066(3) 0.043(3) 0.026(3) 0.038(3)
C28 0.091(5) 0.037(3) 0.037(3) 0.015(3) -0.010(3) 0.008(2)
C29 0.079(5) 0.059(4) 0.042(3) 0.010(4) -0.009(3) 0.020(3)
C30 0.072(5) 0.036(3) 0.074(5) 0.013(3) -0.004(3) -0.004(3)
C31 0.075(4) 0.042(3) 0.037(3) 0.006(3) -0.001(3) 0.007(2)

loop_
_atom_type_symbol
_atom_type_description
_atom_type_scat_dispersion_real
_atom_type_scat_dispersion_imag
_atom_type_scat_source
C C 0.0033 0.0016 'International Tables Vol C Tables 4.2.6.8 and 6.1.1.4'
H H 0.0000 0.0000 'International Tables Vol C Tables 4.2.6.8 and 6.1.1.4'
N N 0.0061 0.0033 'International Tables Vol C Tables 4.2.6.8 and 6.1.1.4'
O O 0.0106 0.0060 'International Tables Vol C Tables 4.2.6.8 and 6.1.1.4'
Br Br -0.2901 2.4595 'International Tables Vol C Tables 4.2.6.8 and 6.1.1.4'

loop_
_geom_angle_atom_site_label_1
_geom_angle_atom_site_label_2
_geom_angle_atom_site_label_3
_geom_angle
C32 O5 C33 116.7(2)
C35 O6 C34 111.0(2)
C13 N2 C12 121.7(2)
C13 N2 C14 119.6(2)
C12 N2 C14 118.7(2)
C18 O8 C22 117.6(3)
C20 O10 C24 118.0(3)
C25 O2 C26 114.4(2)
C2 N1 C6 124.0(2)
C2 N1 H1 118.0
C6 N1 H1 118.0
C19 O9 C23 111.4(3)
O4 C32 O5 121.2(2)
O4 C32 C5 128.1(3)
O5 C32 C5 110.7(2)
C9 C10 C11 120.0(3)
C9 C10 H10 120.0
C11 C10 H10 120.0
N2 C13 C9 120.7(2)
N2 C13 H13 119.7
C9 C13 H13 119.7
C3 C4 C5 111.6(2)
C3 C4 C9 110.2(2)
C5 C4 C9 108.0(2)
C3 C4 H4 109.0
C5 C4 H4 109.0
C9 C4 H4 109.0
C6 C5 C32 120.9(2)
C6 C5 C4 120.8(2)
C32 C5 C4 118.0(2)
N2 C14 C15 110.2(2)
N2 C14 H14A 109.6
C15 C14 H14A 109.6
N2 C14 H14B 109.6
C15 C14 H14B 109.6
H14A C14 H14B 108.1
C5 C6 N1 119.6(3)
C5 C6 C7 126.7(3)
N1 C6 C7 113.7(2)
C17 C16 C21 121.1(3)
C17 C16 C15 117.7(3)
C21 C16 C15 121.2(3)
N2 C12 C11 119.4(2)
N2 C12 H12 120.3
C11 C12 H12 120.3
C12 C11 C10 119.9(3)
C12 C11 H11 120.1
C10 C11 H11 120.1
O7 C15 C16 122.1(3)
O7 C15 C14 120.1(3)
C16 C15 C14 117.7(2)
C10 C9 C13 118.3(2)
C10 C9 C4 121.3(2)
C13 C9 C4 120.4(2)
O5 C33 C34 108.9(2)
O5 C33 H33A 109.9
C34 C33 H33A 109.9
O5 C33 H33B 109.9
C34 C33 H33B 109.9
H33A C33 H33B 108.3
C3 C2 N1 120.0(2)
C3 C2 C8 126.3(3)
N1 C2 C8 113.7(3)
C20 C21 C16 118.9(3)
C20 C21 H21 120.5
C16 C21 H21 120.5
C28B O3 C27 119.8(8)
C28B O3 C28 30.1(8)
C27 O3 C28 113.2(3)
C18 C17 C16 119.4(3)
C18 C17 H17 120.3
C16 C17 H17 120.3
O6 C34 C33 110.7(2)
O6 C34 H34A 109.5
C33 C34 H34A 109.5
O6 C34 H34B 109.5
C33 C34 H34B 109.5
H34A C34 H34B 108.1
C6 C7 H7A 109.5
C6 C7 H7B 109.5
H7A C7 H7B 109.5
C6 C7 H7C 109.5
H7A C7 H7C 109.5
H7B C7 H7C 109.5
O9 C19 C20 120.4(3)
O9 C19 C18 119.3(3)
C20 C19 C18 120.3(3)
O1 C25 O2 120.9(3)
O1 C25 C3 127.7(3)
O2 C25 C3 111.4(2)
O10 C20 C21 124.7(3)
O10 C20 C19 114.8(3)
C21 C20 C19 120.5(3)
C2 C3 C25 121.1(3)
C2 C3 C4 121.0(2)
C25 C3 C4 117.8(2)
C2 C8 H8A 109.5
C2 C8 H8B 109.5
H8A C8 H8B 109.5
C2 C8 H8C 109.5
H8A C8 H8C 109.5
H8B C8 H8C 109.5
O2 C26 C27 107.9(3)
O2 C26 H26A 110.1
C27 C26 H26A 110.1
O2 C26 H26B 110.1
C27 C26 H26B 110.1
H26A C26 H26B 108.4
O8 C18 C17 124.9(3)
O8 C18 C19 115.4(3)
C17 C18 C19 119.8(3)
O10 C24 H24A 109.5
O10 C24 H24B 109.5
H24A C24 H24B 109.5
O10 C24 H24C 109.5
H24A C24 H24C 109.5
H24B C24 H24C 109.5
C35 C36 C37 111.8(3)
C35 C36 H36A 109.3
C37 C36 H36A 109.3
C35 C36 H36B 109.3
C37 C36 H36B 109.3
H36A C36 H36B 107.9
O8 C22 H22A 109.5
O8 C22 H22B 109.5
H22A C22 H22B 109.5
O8 C22 H22C 109.5
H22A C22 H22C 109.5
H22B C22 H22C 109.5
O9 C23 H23A 109.5
O9 C23 H23B 109.5
H23A C23 H23B 109.5
O9 C23 H23C 109.5
H23A C23 H23C 109.5
H23B C23 H23C 109.5
O6 C35 C36 112.1(3)
O6 C35 H32A 109.2
C36 C35 H32A 109.2
O6 C35 H32B 109.2
C36 C35 H32B 109.2
H32A C35 H32B 107.9
O3 C27 C26 105.7(3)
O3 C27 H27A 110.6
C26 C27 H27A 110.6
O3 C27 H27B 110.6
C26 C27 H27B 110.6
H27A C27 H27B 108.7
C38 C37 C36 115.5(4)
C38 C37 H37A 108.4
C36 C37 H37A 108.4
C38 C37 H37B 108.4
C36 C37 H37B 108.4
H37A C37 H37B 107.5
C37 C38 H38A 109.5
C37 C38 H38B 109.5
H38A C38 H38B 109.5
C37 C38 H38C 109.5
H38A C38 H38C 109.5
H38B C38 H38C 109.5
O3 C28 C29 113.3(5)
O3 C28 H28A 108.9
C29 C28 H28A 108.9
O3 C28 H28B 108.9
C29 C28 H28B 108.9
H28A C28 H28B 107.7
C28 C29 C30 115.8(6)
C28 C29 H29A 108.3
C30 C29 H29A 108.3
C28 C29 H29B 108.3
C30 C29 H29B 108.3
H29A C29 H29B 107.4
C31 C30 C29 112.9(6)
C31 C30 H30A 109.0
C29 C30 H30A 109.0
C31 C30 H30B 109.0
C29 C30 H30B 109.0
H30A C30 H30B 107.8
C30 C31 H31A 109.5
C30 C31 H31B 109.5
H31A C31 H31B 109.5
C30 C31 H31C 109.5
H31A C31 H31C 109.5
H31B C31 H31C 109.5
O3 C28B C29B 101.9(12)
O3 C28B H28C 111.4
C29B C28B H28C 111.4
O3 C28B H28D 111.4
C29B C28B H28D 111.4
H28C C28B H28D 109.3
C30B C29B C28B 110.1(13)
C30B C29B H29C 109.6
C28B C29B H29C 109.6
C30B C29B H29D 109.6
C28B C29B H29D 109.6
H29C C29B H29D 108.2
C31B C30B C29B 112.6(17)
C31B C30B H30C 109.1
C29B C30B H30C 109.1
C31B C30B H30D 109.1
C29B C30B H30D 109.1
H30C C30B H30D 107.8
C30B C31B H31D 109.5
C30B C31B H31E 109.5
H31D C31B H31E 109.5
C30B C31B H31F 109.5
H31D C31B H31F 109.5
H31E C31B H31F 109.5

loop_
_geom_bond_atom_site_label_1
_geom_bond_atom_site_label_2
_geom_bond_distance
O5 C32 1.367(3)
O5 C33 1.441(3)
O6 C35 1.422(4)
O6 C34 1.424(4)
N2 C13 1.347(3)
N2 C12 1.349(3)
N2 C14 1.470(3)
O8 C18 1.358(4)
O8 C22 1.417(4)
O4 C32 1.212(3)
O10 C20 1.365(4)
O10 C24 1.424(4)
O2 C25 1.353(4)
O2 C26 1.440(4)
N1 C2 1.375(4)
N1 C6 1.376(4)
N1 H1 0.8600
O9 C19 1.373(4)
O9 C23 1.435(5)
O1 C25 1.215(4)
C32 C5 1.460(4)
O7 C15 1.211(4)
C10 C9 1.384(4)
C10 C11 1.386(4)
C10 H10 0.9300
C13 C9 1.385(4)
C13 H13 0.9300
C4 C3 1.520(4)
C4 C5 1.528(4)
C4 C9 1.537(4)
C4 H4 0.9800
C5 C6 1.356(4)
C14 C15 1.518(4)
C14 H14A 0.9700
C14 H14B 0.9700
C6 C7 1.498(4)
C16 C17 1.391(4)
C16 C21 1.399(4)
C16 C15 1.485(4)
C12 C11 1.375(4)
C12 H12 0.9300
C11 H11 0.9300
C33 C34 1.489(4)
C33 H33A 0.9700
C33 H33B 0.9700
C2 C3 1.349(4)
C2 C8 1.501(4)
C21 C20 1.387(4)
C21 H21 0.9300
O3 C28B 1.404(15)
O3 C27 1.417(4)
O3 C28 1.427(6)
C17 C18 1.390(4)
C17 H17 0.9300
C34 H34A 0.9700
C34 H34B 0.9700
C7 H7A 0.9600
C7 H7B 0.9600
C7 H7C 0.9600
C19 C20 1.388(4)
C19 C18 1.396(4)
C25 C3 1.463(4)
C8 H8A 0.9600
C8 H8B 0.9600
C8 H8C 0.9600
C26 C27 1.479(5)
C26 H26A 0.9700
C26 H26B 0.9700
C24 H24A 0.9600
C24 H24B 0.9600
C24 H24C 0.9600
C36 C35 1.473(5)
C36 C37 1.534(5)
C36 H36A 0.9700
C36 H36B 0.9700
C22 H22A 0.9600
C22 H22B 0.9600
C22 H22C 0.9600
C23 H23A 0.9600
C23 H23B 0.9600
C23 H23C 0.9600
C35 H32A 0.9700
C35 H32B 0.9700
C27 H27A 0.9700
C27 H27B 0.9700
C37 C38 1.452(6)
C37 H37A 0.9700
C37 H37B 0.9700
C38 H38A 0.9600
C38 H38B 0.9600
C38 H38C 0.9600
C28 C29 1.490(8)
C28 H28A 0.9700
C28 H28B 0.9700
C29 C30 1.510(9)
C29 H29A 0.9700
C29 H29B 0.9700
C30 C31 1.501(9)
C30 H30A 0.9700
C30 H30B 0.9700
C31 H31A 0.9600
C31 H31B 0.9600
C31 H31C 0.9600
C28B C29B 1.544(17)
C28B H28C 0.9700
C28B H28D 0.9700
C29B C30B 1.520(16)
C29B H29C 0.9700
C29B H29D 0.9700
C30B C31B 1.486(17)
C30B H30C 0.9700
C30B H30D 0.9700
C31B H31D 0.9600
C31B H31E 0.9600
C31B H31F 0.9600

loop_
_geom_hbond_atom_site_label_D
_geom_hbond_atom_site_label_H
_geom_hbond_atom_site_label_A
_geom_hbond_site_symmetry_A
_geom_hbond_distance_DH
_geom_hbond_distance_HA
_geom_hbond_distance_DA
_geom_hbond_angle_DHA
N1 H1 Br1 1_565 0.86 2.61 3.421(2) 157
